data_1547367
loop_
_publ_author_name
'White, L. J.'
'Wells, N. J.'
'Blackholly, L. R.'
'Shepherd, H. J.'
'Wilson, B.'
'Bustone, G. P.'
'Runacres, T. J.'
'Hiscock, J. R.'

_publ_section_title
;
 Towards quantifying the role of hydrogen bonding within amphiphile
 self-association and resultant aggregate formation
;
_journal_name_full 'Chem. Sci.'
_journal_paper_doi 10.1039/C7SC03888G
_journal_year 2017
_chemical_formula_moiety 'C12 H11 N2 O4 S, C16 H36 N, H2 O'
_chemical_formula_sum 'C28 H49 N3 O5 S'
_chemical_formula_weight 539.76
_chemical_name_systematic
;
 ?
;
_space_group_crystal_system monoclinic
_space_group_IT_number 14
_space_group_name_Hall '-P 2yn'
_space_group_name_H-M_alt 'P 1 21/n 1'
_symmetry_space_group_name_Hall '-P 2yn'
_symmetry_space_group_name_H-M 'P 1 21/n 1'
_atom_sites_solution_hydrogens mixed
_audit_creation_date 2017-07-14
_audit_creation_method
;
Olex2 1.2
(compiled 2017.03.28 svn.r3405 for OlexSys, GUI svn.r5337)
;
_audit_update_record
;
2017-07-17 deposited with the CCDC.
2017-09-21 downloaded from the CCDC.
;
_cell_angle_alpha 90
_cell_angle_beta 90.027(11)
_cell_angle_gamma 90
_cell_formula_units_Z 4
_cell_length_a 13.1121(18)
_cell_length_b 16.3159(14)
_cell_length_c 13.6871(16)
_cell_measurement_reflns_used 5572
_cell_measurement_temperature 100.0(3)
_cell_measurement_theta_max 72.3010
_cell_measurement_theta_min 4.1150
_cell_volume 2928.2(6)
_computing_cell_refinement 'CrysAlisPro 1.171.38.46 (Rigaku OD, 2015)'
_computing_data_collection 'CrysAlisPro 1.171.38.46 (Rigaku OD, 2015)'
_computing_data_reduction 'CrysAlisPro 1.171.38.46 (Rigaku OD, 2015)'
_computing_molecular_graphics 'Olex2 (Dolomanov et al., 2009)'
_computing_publication_material 'Olex2 (Dolomanov et al., 2009)'
_computing_structure_refinement 'ShelXL (Sheldrick, 2015)'
_diffrn_ambient_environment N~2~
_diffrn_ambient_temperature 100.0(3)
_diffrn_detector 'CCD plate'
_diffrn_detector_area_resol_mean 5.2774
_diffrn_detector_type AtlasS2
_diffrn_measured_fraction_theta_full 1.000
_diffrn_measured_fraction_theta_max 0.982
_diffrn_measurement_details
;
List of Runs (angles in degrees, time in seconds):

  # Type    Start    End  Width  t~exp~   \w     \q     \k     \f   Frames
#--------------------------------------------------------------------------
  1  \w    -71.00  25.00   1.00   10.00    --  -41.47  77.00  30.00   96
  2  \w   -115.00 -17.00   1.00   10.00    --  -41.47 -38.00 120.00   98
  3  \w    -66.00  28.00   1.00   10.00    --  -41.47  38.00 -60.00   94
  4  \w     60.00  94.00   1.00   10.00    --   41.47-125.00-120.00   34
  5  \w     41.00  68.00   1.00   10.00    --   41.47-125.00-180.00   27
  6  \w     47.00 106.00   1.00   30.00    --  104.59 -94.00-180.00   59
  7  \w     30.00 137.00   1.00   30.00    --  104.59 -77.00 -30.00  107
  8  \w     53.00  84.00   1.00   30.00    --  104.59 -61.00-180.00   31
  9  \w     63.00 111.00   1.00   30.00    --  104.59 178.00 -60.00   48
 10  \w     30.00 103.00   1.00   30.00    --  104.59-111.00 -60.00   73
 11  \w    116.00 178.00   1.00   30.00    --  104.59  30.00  90.00   62
 12  \w    140.00 169.00   1.00   30.00    --  104.59  61.00  30.00   29
 13  \w     68.00 115.00   1.00   30.00    --  104.59-111.00   0.00   47
 14  \w     30.00 122.00   1.00   30.00    --  104.59 -30.00  60.00   92
 15  \w    109.00 134.00   1.00   30.00    --  104.59 -61.00-180.00   25
 16  \w     41.00 118.00   1.00   30.00    --  104.59 -45.00 -30.00   77
 17  \w     23.00 145.00   1.00   30.00    --  104.59 -15.00 -90.00  122
 18  \w     52.00 110.00   1.00   30.00    --  104.59-111.00 150.00   58
;
_diffrn_measurement_device 'four-circle diffractometer'
_diffrn_measurement_device_type 'SuperNova, Dual, Cu at zero, AtlasS2'
_diffrn_measurement_method '\w scans'
_diffrn_orient_matrix_type 'CrysAlisPro convention (1999,Acta A55,543-557)'
_diffrn_orient_matrix_UB_11 -0.0800307000
_diffrn_orient_matrix_UB_12 -0.0184960000
_diffrn_orient_matrix_UB_13 0.0793759000
_diffrn_orient_matrix_UB_21 -0.0458840000
_diffrn_orient_matrix_UB_22 0.0861509000
_diffrn_orient_matrix_UB_23 -0.0140782000
_diffrn_orient_matrix_UB_31 -0.0727354000
_diffrn_orient_matrix_UB_32 -0.0340025000
_diffrn_orient_matrix_UB_33 -0.0785274000
_diffrn_radiation_monochromator mirror
_diffrn_radiation_probe x-ray
_diffrn_radiation_type CuK\a
_diffrn_radiation_wavelength 1.54184
_diffrn_reflns_av_R_equivalents 0.0610
_diffrn_reflns_av_unetI/netI 0.0534
_diffrn_reflns_Laue_measured_fraction_full 1.000
_diffrn_reflns_Laue_measured_fraction_max 0.982
_diffrn_reflns_limit_h_max 14
_diffrn_reflns_limit_h_min -16
_diffrn_reflns_limit_k_max 18
_diffrn_reflns_limit_k_min -19
_diffrn_reflns_limit_l_max 12
_diffrn_reflns_limit_l_min -16
_diffrn_reflns_number 20834
_diffrn_reflns_point_group_measured_fraction_full 1.000
_diffrn_reflns_point_group_measured_fraction_max 0.982
_diffrn_reflns_theta_full 67.684
_diffrn_reflns_theta_max 73.195
_diffrn_reflns_theta_min 4.216
_diffrn_source 'micro-focus sealed X-ray tube'
_diffrn_source_type 'SuperNova (Cu) X-ray Source'
_exptl_absorpt_coefficient_mu 1.306
_exptl_absorpt_correction_T_max 1.00000
_exptl_absorpt_correction_T_min 0.81639
_exptl_absorpt_correction_type multi-scan
_exptl_absorpt_process_details
;
CrysAlisPro 1.171.38.46 (Rigaku Oxford Diffraction, 2015)
Empirical absorption correction using spherical harmonics,
 implemented in SCALE3 ABSPACK scaling algorithm.
;
_exptl_crystal_colour colourless
_exptl_crystal_colour_primary colourless
_exptl_crystal_density_diffrn 1.224
_exptl_crystal_description block
_exptl_crystal_F_000 1176
_exptl_crystal_size_max 0.171
_exptl_crystal_size_mid 0.074
_exptl_crystal_size_min 0.03
_refine_diff_density_max 0.278
_refine_diff_density_min -0.501
_refine_diff_density_rms 0.056
_refine_ls_extinction_method none
_refine_ls_goodness_of_fit_ref 1.037
_refine_ls_hydrogen_treatment constr
_refine_ls_matrix_type full
_refine_ls_number_parameters 372
_refine_ls_number_reflns 5754
_refine_ls_number_restraints 1
_refine_ls_restrained_S_all 1.038
_refine_ls_R_factor_all 0.0657
_refine_ls_R_factor_gt 0.0504
_refine_ls_shift/su_max 0.001
_refine_ls_shift/su_mean 0.000
_refine_ls_structure_factor_coef Fsqd
_refine_ls_weighting_details 'w=1/[\s^2^(Fo^2^)+(0.0760P)^2^+0.7220P] where P=(Fo^2^+2Fc^2^)/3'
_refine_ls_weighting_scheme calc
_refine_ls_wR_factor_gt 0.1336
_refine_ls_wR_factor_ref 0.1479
_reflns_Friedel_coverage 0.000
_reflns_number_gt 4527
_reflns_number_total 5754
_reflns_threshold_expression 'I > 2\s(I)'
_cod_data_source_file c7sc03888g2.cif
_cod_data_source_block 2017jrh0018_res
_cod_database_code 1547367
_shelxl_version_number 2013-4
_chemical_oxdiff_formula C20H20N4O4S2
_chemical_oxdiff_usercomment naphalene
_shelx_space_group_comment
;
The symmetry employed for this shelxl refinement is uniquely defined
by the following loop, which should always be used as a source of
symmetry information in preference to the above space-group names.
They are only intended as comments.
;
_reflns_odcompleteness_completeness 99.94
_reflns_odcompleteness_iscentric 1
_reflns_odcompleteness_theta 66.97
_olex2_refinement_description
;
1. Fixed Uiso
 At 1.2 times of:
  All C(H) groups, All C(H,H) groups, All N(H) groups, All N(H,H) groups
 At 1.5 times of:
  All C(H,H,H) groups, All O(H,H) groups
2. Restrained distances
 N1-C10A \\sim N1-C10
 with sigma of 0.02
3. Uiso/Uaniso restraints and constraints
Uanis(C2) = Uanis(C2A)
Uanis(C1) = Uanis(C1A)
Uanis(C10) = Uanis(C10A)
Uanis(C9) = Uanis(C9A)
Uanis(C8) = Uanis(C8A)
Uanis(C7) = Uanis(C7A)
Uanis(C6) = Uanis(C6A)
Uanis(C5) = Uanis(C5A)
Uanis(C4) = Uanis(C4A)
Uanis(C3) = Uanis(C3A)
4. Others
 Sof(H1B)=Sof(C2A)=Sof(H2AA)=Sof(C1A)=Sof(C10A)=Sof(C9A)=Sof(H9A)=Sof(C8A)=
 Sof(H8A)=Sof(C7A)=Sof(H7A)=Sof(C6A)=Sof(C5A)=Sof(H5A)=Sof(C4A)=Sof(H4A)=
 Sof(C3A)=Sof(H3A)=1-FVAR(1)
 Sof(H1A)=Sof(C1)=Sof(C10)=Sof(C2)=Sof(H2A)=Sof(C3)=Sof(H3)=Sof(C6)=Sof(C9)=
 Sof(H9)=Sof(C4)=Sof(H4)=Sof(C7)=Sof(H7)=Sof(C5)=Sof(H5)=Sof(C8)=Sof(H8)=FVAR(1)
5.a Free rotating group:
 O5(H5B,H5C)
5.b Secondary CH2 refined with riding coordinates:
 C16(H16A,H16B), C24(H24A,H24B), C20(H20A,H20B), C18(H18A,H18B), C23(H23A,
 H23B), C28(H28A,H28B), C19(H19A,H19B), C15(H15A,H15B), C27(H27A,H27B),
 C26(H26A,H26B), C14(H14A,H14B), C22(H22A,H22B), C12(H12A,H12B)
5.c Aromatic/amide H refined with riding coordinates:
 N2(H2), N1(H1A), N1(H1B), C2(H2A), C3(H3), C9(H9), C4(H4), C7(H7), C5(H5),
 C8(H8), C2A(H2AA), C9A(H9A), C8A(H8A), C7A(H7A), C5A(H5A), C4A(H4A), C3A(H3A)
5.d Idealised Me refined as rotating group:
 C21(H21A,H21B,H21C), C13(H13A,H13B,H13C), C25(H25A,H25B,H25C), C17(H17A,H17B,
 H17C)
;
_olex2_submission_special_instructions 'No special instructions were received'
_oxdiff_exptl_absorpt_empirical_details
;
Empirical correction (ABSPACK) includes:
- Absorption correction using spherical harmonics
- Frame scaling
;
_oxdiff_exptl_absorpt_empirical_full_max 2.198
_oxdiff_exptl_absorpt_empirical_full_min 0.756

loop_
_space_group_symop_operation_xyz
'x, y, z'
'-x+1/2, y+1/2, -z+1/2'
'-x, -y, -z'
'x-1/2, -y-1/2, z-1/2'

loop_
_atom_site_label
_atom_site_type_symbol
_atom_site_fract_x
_atom_site_fract_y
_atom_site_fract_z
_atom_site_U_iso_or_equiv
_atom_site_adp_type
_atom_site_occupancy
_atom_site_site_symmetry_order
_atom_site_calc_flag
_atom_site_refinement_flags_posn
_atom_site_refinement_flags_occupancy
_atom_site_disorder_assembly
_atom_site_disorder_group
S1 S 0.69688(4) 0.54612(3) 0.56716(4) 0.03270(15) Uani 1 1 d . . . .
O3 O 0.63894(13) 0.54505(11) 0.47576(12) 0.0459(4) Uani 1 1 d . . . .
N3 N 0.29615(12) 0.72050(9) 0.88158(11) 0.0224(3) Uani 1 1 d . . . .
O4 O 0.80369(12) 0.52737(11) 0.55419(13) 0.0447(4) Uani 1 1 d . . . .
O1 O 0.54031(13) 0.46634(12) 0.81251(13) 0.0480(4) Uani 1 1 d . . . .
O2 O 0.67710(14) 0.61991(10) 0.62250(15) 0.0501(4) Uani 1 1 d . . . .
N2 N 0.53764(14) 0.46513(10) 0.64693(14) 0.0343(4) Uani 1 1 d . . . .
H2 H 0.5002 0.4671 0.5954 0.041 Uiso 1 1 calc R . . .
N1 N 0.38741(14) 0.46195(10) 0.73134(14) 0.0333(4) Uani 1 1 d D . . .
H1A H 0.3619 0.4664 0.6737 0.040 Uiso 0.830(11) 1 calc R P A 1
H1B H 0.3537 0.4628 0.6775 0.040 Uiso 0.170(11) 1 calc R P A 2
C16 C 0.27846(14) 0.65857(11) 0.96267(14) 0.0240(4) Uani 1 1 d . . . .
H16A H 0.3435 0.6349 0.9812 0.029 Uiso 1 1 calc R . . .
H16B H 0.2360 0.6146 0.9376 0.029 Uiso 1 1 calc R . . .
C24 C 0.34313(14) 0.67439(11) 0.79587(14) 0.0245(4) Uani 1 1 d . . . .
H24A H 0.4069 0.6503 0.8175 0.029 Uiso 1 1 calc R . . .
H24B H 0.2979 0.6297 0.7783 0.029 Uiso 1 1 calc R . . .
C20 C 0.19694(14) 0.76157(11) 0.85145(14) 0.0245(4) Uani 1 1 d . . . .
H20A H 0.2116 0.7997 0.7989 0.029 Uiso 1 1 calc R . . .
H20B H 0.1720 0.7933 0.9064 0.029 Uiso 1 1 calc R . . .
C18 C 0.02412(15) 0.75519(12) 0.77525(14) 0.0285(4) Uani 1 1 d . . . .
H18A H 0.0038 0.7964 0.8225 0.034 Uiso 1 1 calc R . . .
H18B H 0.0479 0.7834 0.7172 0.034 Uiso 1 1 calc R . . .
C23 C 0.36398(15) 0.72484(11) 0.70485(14) 0.0274(4) Uani 1 1 d . . . .
H23A H 0.4086 0.7703 0.7209 0.033 Uiso 1 1 calc R . . .
H23B H 0.3005 0.7470 0.6798 0.033 Uiso 1 1 calc R . . .
C28 C 0.36689(15) 0.78880(11) 0.91565(14) 0.0260(4) Uani 1 1 d . . . .
H28A H 0.3783 0.8258 0.8613 0.031 Uiso 1 1 calc R . . .
H28B H 0.3324 0.8196 0.9665 0.031 Uiso 1 1 calc R . . .
C19 C 0.11194(14) 0.70443(11) 0.81794(14) 0.0263(4) Uani 1 1 d . . . .
H19A H 0.0875 0.6724 0.8728 0.032 Uiso 1 1 calc R . . .
H19B H 0.1378 0.6670 0.7688 0.032 Uiso 1 1 calc R . . .
C1 C 0.2091(3) 0.4674(2) 0.7871(3) 0.0263(8) Uani 0.830(11) 1 d . P A 1
O5 O 0.6107(2) 0.62969(14) 0.81757(17) 0.0675(6) Uani 1 1 d . . . .
H5B H 0.5886 0.5809 0.8235 0.101 Uiso 1 1 d G . . .
H5C H 0.6263 0.6386 0.7582 0.101 Uiso 1 1 d G . . .
C15 C 0.22811(16) 0.69419(12) 1.05319(14) 0.0302(4) Uani 1 1 d . . . .
H15A H 0.2651 0.7428 1.0735 0.036 Uiso 1 1 calc R . . .
H15B H 0.1589 0.7104 1.0373 0.036 Uiso 1 1 calc R . . .
C27 C 0.47014(15) 0.76136(12) 0.95469(16) 0.0306(4) Uani 1 1 d . . . .
H27A H 0.5041 0.7272 0.9067 0.037 Uiso 1 1 calc R . . .
H27B H 0.4609 0.7294 1.0138 0.037 Uiso 1 1 calc R . . .
C26 C 0.53510(15) 0.83660(13) 0.97645(16) 0.0314(4) Uani 1 1 d . . . .
H26A H 0.5003 0.8706 1.0241 0.038 Uiso 1 1 calc R . . .
H26B H 0.5431 0.8685 0.9171 0.038 Uiso 1 1 calc R . . .
C14 C 0.22578(16) 0.63340(13) 1.13699(15) 0.0323(4) Uani 1 1 d . . . .
H14A H 0.2950 0.6183 1.1543 0.039 Uiso 1 1 calc R . . .
H14B H 0.1904 0.5841 1.1164 0.039 Uiso 1 1 calc R . . .
C11 C 0.49185(17) 0.46484(12) 0.73573(17) 0.0346(5) Uani 1 1 d . . . .
C22 C 0.41405(16) 0.67113(13) 0.62729(15) 0.0313(4) Uani 1 1 d . . . .
H22A H 0.4770 0.6487 0.6533 0.038 Uiso 1 1 calc R . . .
H22B H 0.3691 0.6257 0.6119 0.038 Uiso 1 1 calc R . . .
C10 C 0.3157(3) 0.4528(2) 0.8073(3) 0.0265(8) Uani 0.830(11) 1 d D P A 1
C21 C 0.43728(17) 0.71840(14) 0.53422(16) 0.0362(5) Uani 1 1 d . . . .
H21A H 0.4755 0.6842 0.4905 0.054 Uiso 1 1 calc GR . . .
H21B H 0.4764 0.7664 0.5499 0.054 Uiso 1 1 calc GR . . .
H21C H 0.3745 0.7345 0.5035 0.054 Uiso 1 1 calc GR . . .
C13 C 0.17240(16) 0.66924(14) 1.22619(15) 0.0345(5) Uani 1 1 d . . . .
H13A H 0.1033 0.6828 1.2096 0.052 Uiso 1 1 calc GR . . .
H13B H 0.2076 0.7178 1.2470 0.052 Uiso 1 1 calc GR . . .
H13C H 0.1727 0.6297 1.2781 0.052 Uiso 1 1 calc GR . . .
C2 C 0.1733(3) 0.4900(2) 0.6922(3) 0.0275(8) Uani 0.830(11) 1 d . P A 1
H2A H 0.2193 0.4965 0.6411 0.033 Uiso 0.830(11) 1 calc R P A 1
C12 C 0.64631(17) 0.46227(13) 0.63602(17) 0.0356(5) Uani 1 1 d . . . .
H12A H 0.6648 0.4114 0.6039 0.043 Uiso 1 1 calc R . . .
H12B H 0.6774 0.4622 0.7003 0.043 Uiso 1 1 calc R . . .
C3 C 0.0701(3) 0.5020(2) 0.6768(3) 0.0344(8) Uani 0.830(11) 1 d . P A 1
H3 H 0.0472 0.5172 0.6150 0.041 Uiso 0.830(11) 1 calc R P A 1
C25 C 0.64007(17) 0.81365(14) 1.01566(17) 0.0383(5) Uani 1 1 d . . . .
H25A H 0.6753 0.7808 0.9682 0.057 Uiso 1 1 calc GR . . .
H25B H 0.6326 0.7831 1.0752 0.057 Uiso 1 1 calc GR . . .
H25C H 0.6785 0.8626 1.0283 0.057 Uiso 1 1 calc GR . . .
C6 C 0.1375(3) 0.45705(17) 0.8630(3) 0.0291(8) Uani 0.830(11) 1 d . P A 1
C9 C 0.3446(3) 0.4300(2) 0.9000(3) 0.0329(8) Uani 0.830(11) 1 d . P A 1
H9 H 0.4132 0.4213 0.9137 0.039 Uiso 0.830(11) 1 calc R P A 1
C17 C -0.06810(17) 0.70331(15) 0.74888(18) 0.0394(5) Uani 1 1 d . . . .
H17A H -0.0486 0.6624 0.7021 0.059 Uiso 1 1 calc GR . . .
H17B H -0.1201 0.7377 0.7212 0.059 Uiso 1 1 calc GR . . .
H17C H -0.0939 0.6771 0.8066 0.059 Uiso 1 1 calc GR . . .
C4 C -0.0001(3) 0.4918(2) 0.7520(4) 0.0371(9) Uani 0.830(11) 1 d . P A 1
H4 H -0.0692 0.4998 0.7401 0.045 Uiso 0.830(11) 1 calc R P A 1
C7 C 0.1707(3) 0.4331(2) 0.9571(4) 0.0351(9) Uani 0.830(11) 1 d . P A 1
H7 H 0.1237 0.4264 1.0073 0.042 Uiso 0.830(11) 1 calc R P A 1
C5 C 0.0320(3) 0.4702(2) 0.8433(4) 0.0368(11) Uani 0.830(11) 1 d . P A 1
H5 H -0.0154 0.4639 0.8932 0.044 Uiso 0.830(11) 1 calc R P A 1
C8 C 0.2717(3) 0.4198(2) 0.9742(3) 0.0350(8) Uani 0.830(11) 1 d . P A 1
H8 H 0.2929 0.4036 1.0361 0.042 Uiso 0.830(11) 1 calc R P A 1
C2A C 0.1899(19) 0.4870(15) 0.720(2) 0.0275(8) Uani 0.170(11) 1 d . P A 2
H2AA H 0.2342 0.5005 0.6693 0.033 Uiso 0.170(11) 1 calc R P A 2
C1A C 0.2374(18) 0.4638(13) 0.803(2) 0.0263(8) Uani 0.170(11) 1 d . P A 2
C10A C 0.3395(17) 0.4574(15) 0.8270(12) 0.0265(8) Uani 0.170(11) 1 d D P A 2
C9A C 0.3726(17) 0.4401(13) 0.9192(17) 0.0329(8) Uani 0.170(11) 1 d . P A 2
H9A H 0.4418 0.4325 0.9310 0.039 Uiso 0.170(11) 1 calc R P A 2
C8A C 0.2987(16) 0.4332(12) 1.0006(15) 0.0350(8) Uani 0.170(11) 1 d . P A 2
H8A H 0.3217 0.4257 1.0643 0.042 Uiso 0.170(11) 1 calc R P A 2
C7A C 0.2008(19) 0.4378(13) 0.9824(17) 0.0351(9) Uani 0.170(11) 1 d . P A 2
H7A H 0.1555 0.4289 1.0336 0.042 Uiso 0.170(11) 1 calc R P A 2
C6A C 0.1626(17) 0.4546(11) 0.8940(19) 0.0291(8) Uani 0.170(11) 1 d . P A 2
C5A C 0.0613(18) 0.4649(13) 0.8688(19) 0.0368(11) Uani 0.170(11) 1 d . P A 2
H5A H 0.0150 0.4554 0.9190 0.044 Uiso 0.170(11) 1 calc R P A 2
C4A C 0.0209(19) 0.4859(14) 0.786(2) 0.0371(9) Uani 0.170(11) 1 d . P A 2
H4A H -0.0487 0.4956 0.7800 0.045 Uiso 0.170(11) 1 calc R P A 2
C3A C 0.0943(19) 0.4941(14) 0.697(2) 0.0344(8) Uani 0.170(11) 1 d . P A 2
H3A H 0.0716 0.5033 0.6337 0.041 Uiso 0.170(11) 1 calc R P A 2

loop_
_atom_site_aniso_label
_atom_site_aniso_U_11
_atom_site_aniso_U_22
_atom_site_aniso_U_33
_atom_site_aniso_U_23
_atom_site_aniso_U_13
_atom_site_aniso_U_12
S1 0.0306(3) 0.0248(3) 0.0427(3) 0.00690(19) 0.0049(2) -0.00080(18)
O3 0.0379(9) 0.0562(11) 0.0434(9) 0.0123(8) 0.0035(7) -0.0075(7)
N3 0.0250(8) 0.0150(7) 0.0272(8) -0.0002(6) -0.0002(6) 0.0010(6)
O4 0.0307(8) 0.0474(9) 0.0560(10) 0.0108(8) 0.0075(7) -0.0012(7)
O1 0.0400(9) 0.0594(11) 0.0446(10) 0.0082(8) 0.0030(7) 0.0014(8)
O2 0.0492(10) 0.0280(8) 0.0730(12) -0.0036(8) 0.0080(9) -0.0033(7)
N2 0.0330(9) 0.0257(8) 0.0442(10) 0.0091(7) 0.0073(8) 0.0008(7)
N1 0.0348(9) 0.0247(8) 0.0403(10) 0.0065(7) 0.0076(8) 0.0040(7)
C16 0.0252(9) 0.0167(8) 0.0301(9) 0.0025(7) -0.0014(7) -0.0004(7)
C24 0.0266(9) 0.0170(8) 0.0300(9) -0.0036(7) 0.0008(7) 0.0019(7)
C20 0.0263(9) 0.0171(8) 0.0302(9) 0.0008(7) -0.0018(7) 0.0042(7)
C18 0.0295(10) 0.0254(9) 0.0307(10) -0.0019(7) -0.0020(8) 0.0086(8)
C23 0.0285(9) 0.0222(9) 0.0314(10) 0.0006(7) 0.0009(8) -0.0002(7)
C28 0.0285(10) 0.0157(8) 0.0338(10) -0.0030(7) -0.0009(8) -0.0021(7)
C19 0.0258(9) 0.0193(8) 0.0337(10) -0.0021(7) -0.0026(8) 0.0032(7)
C1 0.019(2) 0.0128(9) 0.047(2) -0.0006(11) 0.0026(16) -0.0002(13)
O5 0.0843(16) 0.0545(12) 0.0638(13) -0.0092(10) -0.0107(12) 0.0096(11)
C15 0.0334(10) 0.0268(9) 0.0304(10) 0.0008(8) 0.0011(8) 0.0038(8)
C27 0.0284(10) 0.0239(9) 0.0395(11) 0.0000(8) -0.0056(8) -0.0022(8)
C26 0.0282(10) 0.0277(10) 0.0384(11) -0.0034(8) 0.0034(8) -0.0053(8)
C14 0.0301(10) 0.0301(10) 0.0367(11) 0.0054(8) 0.0045(8) 0.0018(8)
C11 0.0362(11) 0.0243(10) 0.0434(12) 0.0085(8) 0.0069(9) 0.0040(8)
C22 0.0328(10) 0.0287(10) 0.0323(10) 0.0000(8) 0.0021(8) 0.0044(8)
C10 0.026(2) 0.0158(10) 0.0377(17) -0.0006(12) 0.0019(13) -0.0007(13)
C21 0.0361(11) 0.0387(11) 0.0338(11) 0.0008(9) 0.0063(9) 0.0011(9)
C13 0.0313(11) 0.0379(11) 0.0344(10) 0.0038(8) 0.0042(8) -0.0019(8)
C2 0.0263(18) 0.0173(9) 0.039(2) -0.0030(14) -0.0021(14) -0.0012(10)
C12 0.0345(11) 0.0248(10) 0.0476(12) 0.0089(8) 0.0088(9) 0.0054(8)
C3 0.026(2) 0.0186(12) 0.058(2) -0.0013(12) -0.0076(14) 0.0026(12)
C25 0.0314(11) 0.0409(12) 0.0427(12) 0.0063(9) -0.0046(9) -0.0108(9)
C6 0.029(2) 0.0184(10) 0.040(2) -0.0031(12) 0.0036(14) -0.0029(11)
C9 0.031(2) 0.0267(14) 0.041(2) 0.0043(12) 0.0006(14) 0.0026(13)
C17 0.0304(11) 0.0400(12) 0.0479(13) -0.0025(10) -0.0076(9) 0.0062(9)
C4 0.0256(16) 0.0250(12) 0.061(3) -0.0038(15) -0.0030(14) -0.0007(11)
C7 0.037(2) 0.0271(12) 0.041(2) -0.0004(14) 0.0095(16) -0.0031(14)
C5 0.024(2) 0.0253(12) 0.061(3) -0.0024(16) 0.0081(19) -0.0029(14)
C8 0.045(2) 0.0279(14) 0.0324(18) 0.0009(12) 0.0026(15) -0.0008(13)
C2A 0.0263(18) 0.0173(9) 0.039(2) -0.0030(14) -0.0021(14) -0.0012(10)
C1A 0.019(2) 0.0128(9) 0.047(2) -0.0006(11) 0.0026(16) -0.0002(13)
C10A 0.026(2) 0.0158(10) 0.0377(17) -0.0006(12) 0.0019(13) -0.0007(13)
C9A 0.031(2) 0.0267(14) 0.041(2) 0.0043(12) 0.0006(14) 0.0026(13)
C8A 0.045(2) 0.0279(14) 0.0324(18) 0.0009(12) 0.0026(15) -0.0008(13)
C7A 0.037(2) 0.0271(12) 0.041(2) -0.0004(14) 0.0095(16) -0.0031(14)
C6A 0.029(2) 0.0184(10) 0.040(2) -0.0031(12) 0.0036(14) -0.0029(11)
C5A 0.024(2) 0.0253(12) 0.061(3) -0.0024(16) 0.0081(19) -0.0029(14)
C4A 0.0256(16) 0.0250(12) 0.061(3) -0.0038(15) -0.0030(14) -0.0007(11)
C3A 0.026(2) 0.0186(12) 0.058(2) -0.0013(12) -0.0076(14) 0.0026(12)

loop_
_atom_type_symbol
_atom_type_description
_atom_type_scat_dispersion_real
_atom_type_scat_dispersion_imag
_atom_type_scat_source
C C 0.0181 0.0091 'International Tables Vol C Tables 4.2.6.8 and 6.1.1.4'
H H 0.0000 0.0000 'International Tables Vol C Tables 4.2.6.8 and 6.1.1.4'
N N 0.0311 0.0180 'International Tables Vol C Tables 4.2.6.8 and 6.1.1.4'
O O 0.0492 0.0322 'International Tables Vol C Tables 4.2.6.8 and 6.1.1.4'
S S 0.3331 0.5567 'International Tables Vol C Tables 4.2.6.8 and 6.1.1.4'

loop_
_exptl_crystal_face_index_h
_exptl_crystal_face_index_k
_exptl_crystal_face_index_l
_exptl_crystal_face_perp_dist
-6 0 -6 0.0828
0 -10 -2 0.0343
6 -1 6 0.0811
-1 10 1 0.0223
-6 -1 6 0.0108
6 -1 -6 0.0108

loop_
_geom_angle_atom_site_label_1
_geom_angle_atom_site_label_2
_geom_angle_atom_site_label_3
_geom_angle
O3 S1 C12 104.41(11)
O4 S1 O3 113.29(11)
O4 S1 O2 114.51(11)
O4 S1 C12 105.21(10)
O2 S1 O3 111.38(11)
O2 S1 C12 107.11(11)
C16 N3 C24 107.21(13)
C16 N3 C20 111.13(14)
C16 N3 C28 110.87(14)
C20 N3 C24 110.79(13)
C20 N3 C28 106.35(13)
C28 N3 C24 110.52(14)
C11 N2 H2 118.9
C11 N2 C12 122.27(19)
C12 N2 H2 118.9
C11 N1 H1A 115.2
C11 N1 H1B 123.4
C11 N1 C10 129.6(3)
C11 N1 C10A 113.2(9)
C10 N1 H1A 115.2
C10A N1 H1B 123.4
N3 C16 H16A 108.7
N3 C16 H16B 108.7
N3 C16 C15 114.07(15)
H16A C16 H16B 107.6
C15 C16 H16A 108.7
C15 C16 H16B 108.7
N3 C24 H24A 108.3
N3 C24 H24B 108.3
H24A C24 H24B 107.4
C23 C24 N3 115.91(15)
C23 C24 H24A 108.3
C23 C24 H24B 108.3
N3 C20 H20A 108.3
N3 C20 H20B 108.3
N3 C20 C19 115.96(14)
H20A C20 H20B 107.4
C19 C20 H20A 108.3
C19 C20 H20B 108.3
H18A C18 H18B 107.8
C19 C18 H18A 109.0
C19 C18 H18B 109.0
C17 C18 H18A 109.0
C17 C18 H18B 109.0
C17 C18 C19 112.76(17)
C24 C23 H23A 109.7
C24 C23 H23B 109.7
C24 C23 C22 109.71(16)
H23A C23 H23B 108.2
C22 C23 H23A 109.7
C22 C23 H23B 109.7
N3 C28 H28A 108.4
N3 C28 H28B 108.4
H28A C28 H28B 107.4
C27 C28 N3 115.70(15)
C27 C28 H28A 108.4
C27 C28 H28B 108.4
C20 C19 C18 109.46(15)
C20 C19 H19A 109.8
C20 C19 H19B 109.8
C18 C19 H19A 109.8
C18 C19 H19B 109.8
H19A C19 H19B 108.2
C2 C1 C10 122.2(3)
C6 C1 C10 119.0(3)
C6 C1 C2 118.8(3)
H5B O5 H5C 109.4
C16 C15 H15A 109.2
C16 C15 H15B 109.2
H15A C15 H15B 107.9
C14 C15 C16 112.04(16)
C14 C15 H15A 109.2
C14 C15 H15B 109.2
C28 C27 H27A 109.8
C28 C27 H27B 109.8
C28 C27 C26 109.18(16)
H27A C27 H27B 108.3
C26 C27 H27A 109.8
C26 C27 H27B 109.8
C27 C26 H26A 109.2
C27 C26 H26B 109.2
C27 C26 C25 112.06(17)
H26A C26 H26B 107.9
C25 C26 H26A 109.2
C25 C26 H26B 109.2
C15 C14 H14A 109.4
C15 C14 H14B 109.4
C15 C14 C13 111.36(17)
H14A C14 H14B 108.0
C13 C14 H14A 109.4
C13 C14 H14B 109.4
O1 C11 N2 122.5(2)
O1 C11 N1 123.7(2)
N2 C11 N1 113.8(2)
C23 C22 H22A 109.2
C23 C22 H22B 109.2
H22A C22 H22B 107.9
C21 C22 C23 112.23(17)
C21 C22 H22A 109.2
C21 C22 H22B 109.2
N1 C10 C1 119.2(3)
C9 C10 N1 121.7(3)
C9 C10 C1 119.1(3)
C22 C21 H21A 109.5
C22 C21 H21B 109.5
C22 C21 H21C 109.5
H21A C21 H21B 109.5
H21A C21 H21C 109.5
H21B C21 H21C 109.5
C14 C13 H13A 109.5
C14 C13 H13B 109.5
C14 C13 H13C 109.5
H13A C13 H13B 109.5
H13A C13 H13C 109.5
H13B C13 H13C 109.5
C1 C2 H2A 120.1
C3 C2 C1 119.7(3)
C3 C2 H2A 120.1
S1 C12 H12A 108.9
S1 C12 H12B 108.9
N2 C12 S1 113.50(14)
N2 C12 H12A 108.9
N2 C12 H12B 108.9
H12A C12 H12B 107.7
C2 C3 H3 119.5
C2 C3 C4 121.1(3)
C4 C3 H3 119.5
C26 C25 H25A 109.5
C26 C25 H25B 109.5
C26 C25 H25C 109.5
H25A C25 H25B 109.5
H25A C25 H25C 109.5
H25B C25 H25C 109.5
C1 C6 C7 119.9(3)
C1 C6 C5 119.3(3)
C7 C6 C5 120.8(3)
C10 C9 H9 119.6
C10 C9 C8 120.8(3)
C8 C9 H9 119.6
C18 C17 H17A 109.5
C18 C17 H17B 109.5
C18 C17 H17C 109.5
H17A C17 H17B 109.5
H17A C17 H17C 109.5
H17B C17 H17C 109.5
C3 C4 H4 119.8
C5 C4 C3 120.3(3)
C5 C4 H4 119.8
C6 C7 H7 120.0
C8 C7 C6 120.0(3)
C8 C7 H7 120.0
C6 C5 H5 119.6
C4 C5 C6 120.7(3)
C4 C5 H5 119.6
C9 C8 H8 119.4
C7 C8 C9 121.3(3)
C7 C8 H8 119.4
C1A C2A H2AA 113.9
C3A C2A H2AA 113.9
C3A C2A C1A 132(3)
C2A C1A C10A 132(2)
C2A C1A C6A 114(2)
C10A C1A C6A 113.8(19)
C1A C10A N1 101.6(18)
C9A C10A N1 134.9(19)
C9A C10A C1A 122.9(18)
C10A C9A H9A 119.9
C10A C9A C8A 120.2(18)
C8A C9A H9A 119.9
C9A C8A H8A 120.2
C7A C8A C9A 119.6(18)
C7A C8A H8A 120.2
C8A C7A H7A 118.3
C8A C7A C6A 123(2)
C6A C7A H7A 118.3
C7A C6A C1A 119.8(18)
C7A C6A C5A 128(2)
C5A C6A C1A 112.7(19)
C6A C5A H5A 115.0
C4A C5A C6A 130(2)
C4A C5A H5A 115.0
C5A C4A H4A 121.5
C5A C4A C3A 117(2)
C3A C4A H4A 121.5
C2A C3A C4A 114(2)
C2A C3A H3A 123.1
C4A C3A H3A 123.1

loop_
_geom_bond_atom_site_label_1
_geom_bond_atom_site_label_2
_geom_bond_distance
S1 O3 1.4635(18)
S1 O4 1.4446(17)
S1 O2 1.4459(18)
S1 C12 1.789(2)
N3 C16 1.519(2)
N3 C24 1.524(2)
N3 C20 1.520(2)
N3 C28 1.523(2)
O1 C11 1.228(3)
N2 H2 0.8600
N2 C11 1.356(3)
N2 C12 1.433(3)
N1 H1A 0.8600
N1 H1B 0.8600
N1 C11 1.372(3)
N1 C10 1.410(4)
N1 C10A 1.455(16)
C16 H16A 0.9700
C16 H16B 0.9700
C16 C15 1.520(3)
C24 H24A 0.9700
C24 H24B 0.9700
C24 C23 1.518(3)
C20 H20A 0.9700
C20 H20B 0.9700
C20 C19 1.524(3)
C18 H18A 0.9700
C18 H18B 0.9700
C18 C19 1.534(2)
C18 C17 1.519(3)
C23 H23A 0.9700
C23 H23B 0.9700
C23 C22 1.525(3)
C28 H28A 0.9700
C28 H28B 0.9700
C28 C27 1.523(3)
C19 H19A 0.9700
C19 H19B 0.9700
C1 C10 1.444(4)
C1 C2 1.429(4)
C1 C6 1.410(5)
O5 H5B 0.8503
O5 H5C 0.8501
C15 H15A 0.9700
C15 H15B 0.9700
C15 C14 1.517(3)
C27 H27A 0.9700
C27 H27B 0.9700
C27 C26 1.523(3)
C26 H26A 0.9700
C26 H26B 0.9700
C26 C25 1.524(3)
C14 H14A 0.9700
C14 H14B 0.9700
C14 C13 1.524(3)
C22 H22A 0.9700
C22 H22B 0.9700
C22 C21 1.520(3)
C10 C9 1.376(5)
C21 H21A 0.9600
C21 H21B 0.9600
C21 H21C 0.9600
C13 H13A 0.9600
C13 H13B 0.9600
C13 H13C 0.9600
C2 H2A 0.9300
C2 C3 1.384(4)
C12 H12A 0.9700
C12 H12B 0.9700
C3 H3 0.9300
C3 C4 1.392(6)
C25 H25A 0.9600
C25 H25B 0.9600
C25 H25C 0.9600
C6 C7 1.416(4)
C6 C5 1.424(4)
C9 H9 0.9300
C9 C8 1.404(5)
C17 H17A 0.9600
C17 H17B 0.9600
C17 H17C 0.9600
C4 H4 0.9300
C4 C5 1.365(5)
C7 H7 0.9300
C7 C8 1.362(5)
C5 H5 0.9300
C8 H8 0.9300
C2A H2AA 0.9300
C2A C1A 1.35(3)
C2A C3A 1.30(3)
C1A C10A 1.38(2)
C1A C6A 1.59(4)
C10A C9A 1.36(3)
C9A H9A 0.9300
C9A C8A 1.48(3)
C8A H8A 0.9300
C8A C7A 1.31(3)
C7A H7A 0.9300
C7A C6A 1.34(3)
C6A C5A 1.38(2)
C5A H5A 0.9300
C5A C4A 1.30(3)
C4A H4A 0.9300
C4A C3A 1.56(4)
C3A H3A 0.9300

loop_
_geom_torsion_atom_site_label_1
_geom_torsion_atom_site_label_2
_geom_torsion_atom_site_label_3
_geom_torsion_atom_site_label_4
_geom_torsion
O3 S1 C12 N2 -53.74(19)
N3 C16 C15 C14 -171.85(16)
N3 C24 C23 C22 178.06(15)
N3 C20 C19 C18 -171.18(15)
N3 C28 C27 C26 174.68(16)
O4 S1 C12 N2 -173.27(17)
O2 S1 C12 N2 64.49(19)
N1 C10 C9 C8 -178.8(3)
N1 C10A C9A C8A -174.1(19)
C16 N3 C24 C23 178.07(15)
C16 N3 C20 C19 -57.0(2)
C16 N3 C28 C27 56.0(2)
C16 C15 C14 C13 -178.39(17)
C24 N3 C16 C15 -178.00(15)
C24 N3 C20 C19 62.1(2)
C24 N3 C28 C27 -62.7(2)
C24 C23 C22 C21 -179.77(17)
C20 N3 C16 C15 -56.79(19)
C20 N3 C24 C23 56.6(2)
C20 N3 C28 C27 176.96(16)
C28 N3 C16 C15 61.3(2)
C28 N3 C24 C23 -60.99(19)
C28 N3 C20 C19 -177.75(16)
C28 C27 C26 C25 -179.83(18)
C1 C10 C9 C8 0.9(5)
C1 C2 C3 C4 -0.6(6)
C1 C6 C7 C8 -0.2(5)
C1 C6 C5 C4 0.6(5)
C11 N2 C12 S1 -123.36(19)
C11 N1 C10 C1 168.0(3)
C11 N1 C10 C9 -12.2(5)
C11 N1 C10A C1A 174.1(12)
C11 N1 C10A C9A -15(3)
C10 N1 C11 O1 -6.3(4)
C10 N1 C11 N2 173.1(3)
C10 N1 C10A C1A -16(3)
C10 N1 C10A C9A 155(6)
C10 C1 C2 C3 179.1(3)
C10 C1 C6 C7 0.3(5)
C10 C1 C6 C5 -179.1(3)
C10 C9 C8 C7 -0.9(5)
C2 C1 C10 N1 0.8(5)
C2 C1 C10 C9 -179.0(3)
C2 C1 C6 C7 178.7(3)
C2 C1 C6 C5 -0.7(5)
C2 C3 C4 C5 0.5(6)
C12 N2 C11 O1 3.8(3)
C12 N2 C11 N1 -175.60(17)
C3 C4 C5 C6 -0.5(5)
C6 C1 C10 N1 179.1(3)
C6 C1 C10 C9 -0.6(5)
C6 C1 C2 C3 0.7(5)
C6 C7 C8 C9 0.5(5)
C17 C18 C19 C20 -174.55(17)
C7 C6 C5 C4 -178.8(3)
C5 C6 C7 C8 179.2(3)
C2A C1A C10A N1 -14(3)
C2A C1A C10A C9A 173(3)
C2A C1A C6A C7A -175(2)
C2A C1A C6A C5A 6(3)
C1A C2A C3A C4A 10(4)
C1A C10A C9A C8A -5(3)
C1A C6A C5A C4A -5(4)
C10A N1 C11 O1 -2.4(11)
C10A N1 C11 N2 177.0(11)
C10A N1 C10 C1 155(4)
C10A N1 C10 C9 -25(4)
C10A C1A C6A C7A -3(3)
C10A C1A C6A C5A 177.2(19)
C10A C9A C8A C7A 5(3)
C9A C8A C7A C6A -5(3)
C8A C7A C6A C1A 4(3)
C8A C7A C6A C5A -176(2)
C7A C6A C5A C4A 175(2)
C6A C1A C10A N1 176.0(15)
C6A C1A C10A C9A 4(3)
C6A C5A C4A C3A 6(4)
C5A C4A C3A C2A -7(3)
C3A C2A C1A C10A -179(3)
C3A C2A C1A C6A -9(4)

loop_
_exptl_oxdiff_crystal_face_indexfrac_h
_exptl_oxdiff_crystal_face_indexfrac_k
_exptl_oxdiff_crystal_face_indexfrac_l
_exptl_oxdiff_crystal_face_x
_exptl_oxdiff_crystal_face_y
_exptl_oxdiff_crystal_face_z
-6.1425 -0.3283 -6.1433 0.0100 0.3400 0.9404
0.4331 -10.2407 -2.2203 -0.0215 -0.8709 0.4911
6.2888 -1.1392 5.9081 -0.0133 -0.4699 -0.8826
-1.3663 10.3327 1.3237 0.0233 0.9342 -0.3559
-6.0930 -1.3289 6.1053 0.9968 0.0791 0.0089
6.4586 -0.8043 -5.7520 -0.9586 -0.2847 0.0093
